data_1564605
loop_
_publ_author_name
'Li, Yu-Kong'
'Lai, Yuan Yuan'
'Ying, Ting-Ting'
'Han, Ding-Chong'
'Tan, Yu-Hui'
'Tang, Yun Zhi'
'Du, Peng-Kang'
'Zhang, Hao'

_publ_section_title
;
 Multifunctional molecular ferroelectric with Chiral feature, High Curie
 Temperature, Large Spontaneous Polarization and Photoluminescence:
 (C9H14N)2CdBr4
;
_journal_name_full 'Chemical Science'
_journal_paper_doi 10.1039/D1SC03964D
_journal_year 2021
_chemical_formula_moiety 'Br4 Cd, 2(C9 H14 N)'
_chemical_formula_sum 'C18 H28 Br4 Cd N2'
_chemical_formula_weight 704.46
_space_group_crystal_system monoclinic
_space_group_IT_number 4
_space_group_name_Hall 'P 2yb'
_space_group_name_H-M_alt 'P 1 21 1'
_atom_sites_solution_hydrogens geom
_atom_sites_solution_primary iterative
_audit_creation_date 2021-06-15
_audit_creation_method
;
Olex2 1.3
(compiled 2020.11.12 svn.r5f609507 for OlexSys, GUI svn.r6272)
;
_audit_update_record
;
2021-07-18 deposited with the CCDC.	2021-09-06 downloaded from the CCDC.
;
_cell_angle_alpha 90
_cell_angle_beta 96.953(2)
_cell_angle_gamma 90
_cell_formula_units_Z 2
_cell_length_a 11.1342(6)
_cell_length_b 7.8950(4)
_cell_length_c 13.9106(7)
_cell_measurement_reflns_used 8189
_cell_measurement_temperature 293.0
_cell_measurement_theta_max 27.442
_cell_measurement_theta_min 3.171
_cell_volume 1213.81(11)
_computing_cell_refinement 'SAINT V8.38A (Bruker, 2018)'
_computing_data_reduction 'SAINT V8.38A (Bruker, 2018)'
_computing_molecular_graphics 'Olex2 1.3 (Dolomanov et al., 2009)'
_computing_publication_material 'Olex2 1.3 (Dolomanov et al., 2009)'
_computing_structure_refinement 'SHELXL 2018/3 (Sheldrick, 2015)'
_computing_structure_solution 'olex2.solve 1.3 (Bourhis et al., 2015)'
_diffrn_ambient_temperature 293.0
_diffrn_measured_fraction_theta_full 0.996
_diffrn_measured_fraction_theta_max 0.992
_diffrn_measurement_device_type 'CCD area detector'
_diffrn_measurement_method 'phi and omega scans'
_diffrn_radiation_monochromator graphite
_diffrn_radiation_type MoK\a
_diffrn_radiation_wavelength 0.71073
_diffrn_reflns_av_R_equivalents 0.0491
_diffrn_reflns_av_unetI/netI 0.0658
_diffrn_reflns_Laue_measured_fraction_full 0.996
_diffrn_reflns_Laue_measured_fraction_max 0.992
_diffrn_reflns_limit_h_max 14
_diffrn_reflns_limit_h_min -14
_diffrn_reflns_limit_k_max 10
_diffrn_reflns_limit_k_min -10
_diffrn_reflns_limit_l_max 17
_diffrn_reflns_limit_l_min -18
_diffrn_reflns_number 17978
_diffrn_reflns_point_group_measured_fraction_full 0.994
_diffrn_reflns_point_group_measured_fraction_max 0.988
_diffrn_reflns_theta_full 25.242
_diffrn_reflns_theta_max 27.523
_diffrn_reflns_theta_min 2.972
_diffrn_source_current 30.0
_diffrn_source_power 1.35
_diffrn_source_voltage 45.0
_exptl_absorpt_coefficient_mu 7.488
_exptl_absorpt_correction_T_max 0.7456
_exptl_absorpt_correction_T_min 0.4233
_exptl_absorpt_correction_type multi-scan
_exptl_absorpt_process_details
;
SADABS-2016/2 (Bruker,2016/2) was used for absorption correction.
wR2(int) was 0.1242 before and 0.0718 after correction.
The Ratio of minimum to maximum transmission is 0.5677.
The \l/2 correction factor is Not present.
;
_exptl_crystal_colour 'metallic light colourless'
_exptl_crystal_colour_lustre metallic
_exptl_crystal_colour_modifier light
_exptl_crystal_colour_primary colourless
_exptl_crystal_density_diffrn 1.927
_exptl_crystal_description block
_exptl_crystal_F_000 676
_exptl_crystal_size_max 0.2
_exptl_crystal_size_mid 0.2
_exptl_crystal_size_min 0.2
_refine_diff_density_max 0.995
_refine_diff_density_min -1.146
_refine_diff_density_rms 0.137
_refine_ls_abs_structure_details
;
 Refined as an inversion twin.
;
_refine_ls_abs_structure_Flack 0.057(17)
_refine_ls_extinction_method none
_refine_ls_goodness_of_fit_ref 1.095
_refine_ls_hydrogen_treatment constr
_refine_ls_matrix_type full
_refine_ls_number_parameters 229
_refine_ls_number_reflns 5541
_refine_ls_number_restraints 1
_refine_ls_restrained_S_all 1.095
_refine_ls_R_factor_all 0.0770
_refine_ls_R_factor_gt 0.0499
_refine_ls_shift/su_max 0.000
_refine_ls_shift/su_mean 0.000
_refine_ls_structure_factor_coef Fsqd
_refine_ls_weighting_details 'w=1/[\s^2^(Fo^2^)+(0.0141P)^2^+2.7552P] where P=(Fo^2^+2Fc^2^)/3'
_refine_ls_weighting_scheme calc
_refine_ls_wR_factor_gt 0.0807
_refine_ls_wR_factor_ref 0.0898
_reflns_Friedel_coverage 0.856
_reflns_Friedel_fraction_full 0.993
_reflns_Friedel_fraction_max 0.983
_reflns_number_gt 4400
_reflns_number_total 5541
_reflns_threshold_expression 'I > 2\s(I)'
_cod_data_source_file d1sc03964d2.cif
_cod_data_source_block 1-LTP
_cod_database_code 1564605
_shelx_shelxl_version_number 2018/3
_shelx_space_group_comment
;
The symmetry employed for this shelxl refinement is uniquely defined
by the following loop, which should always be used as a source of
symmetry information in preference to the above space-group names.
They are only intended as comments.
;
_shelx_estimated_absorpt_t_max 0.316
_shelx_estimated_absorpt_t_min 0.316
_olex2_refinement_description
;
1. Twinned data refinement
 Scales: 0.943(17)
 0.057(17)
2. Fixed Uiso
 At 1.2 times of:
  All C(H) groups, All C(H,H) groups, All N(H,H,H) groups
3.a Secondary CH2 refined with riding coordinates:
 C2(H2A,H2B), C11(H11A,H11B), C1(H1D,H1E), C10(H10A,H10B), C3(H3A,H3B),
 C12(H12A,H12B)
3.b Aromatic/amide H refined with riding coordinates:
 C5(H5), C8(H8), C9(H9), C6(H6), C7(H7), C16(H16), C18(H18), C17(H17),
 C15(H15), C14(H14)
3.c Idealised Me refined as rotating group:
 N1(H1A,H1B,H1C), N2(H2C,H2D,H2E)
;
_olex2_submission_special_instructions 'No special instructions were received'

loop_
_space_group_symop_operation_xyz
'x, y, z'
'-x, y+1/2, -z'

loop_
_atom_site_label
_atom_site_type_symbol
_atom_site_fract_x
_atom_site_fract_y
_atom_site_fract_z
_atom_site_U_iso_or_equiv
_atom_site_adp_type
_atom_site_occupancy
_atom_site_site_symmetry_order
_atom_site_calc_flag
_atom_site_refinement_flags_posn
_atom_site_refinement_flags_adp
_atom_site_refinement_flags_occupancy
_atom_site_disorder_assembly
_atom_site_disorder_group
Cd1 Cd 0.23064(7) 0.59742(9) 0.97264(5) 0.0404(2) Uani 1 1 d . . . . .
Br4 Br 0.31829(10) 0.31468(14) 0.91975(8) 0.0452(3) Uani 1 1 d . . . . .
Br1 Br 0.34103(10) 0.82898(13) 0.88352(8) 0.0439(3) Uani 1 1 d . . . . .
Br3 Br 0.00106(9) 0.63467(16) 0.91708(8) 0.0525(3) Uani 1 1 d . . . . .
Br2 Br 0.28632(14) 0.64494(18) 1.15462(8) 0.0720(4) Uani 1 1 d . . . . .
N1 N 0.5810(8) 0.5420(11) 0.8914(6) 0.048(2) Uani 1 1 d . . . . .
H1A H 0.502760 0.568277 0.880449 0.057 Uiso 1 1 calc R U . . .
H1B H 0.609480 0.570060 0.951825 0.057 Uiso 1 1 calc R U . . .
H1C H 0.590252 0.431237 0.883068 0.057 Uiso 1 1 calc R U . . .
C2 C 0.6049(9) 0.5938(15) 0.7204(6) 0.041(2) Uani 1 1 d . . . . .
H2A H 0.520140 0.623838 0.706548 0.050 Uiso 1 1 calc R U . . .
H2B H 0.611835 0.472591 0.710913 0.050 Uiso 1 1 calc R U . . .
C4 C 0.6406(9) 0.6398(14) 0.5460(7) 0.039(2) Uani 1 1 d . . . . .
C11 C 0.9869(9) 0.0899(15) 0.6903(7) 0.045(2) Uani 1 1 d . . . . .
H11A H 1.056265 0.044514 0.662934 0.054 Uiso 1 1 calc R U . . .
H11B H 0.932769 -0.003306 0.699616 0.054 Uiso 1 1 calc R U . . .
N2 N 1.0749(9) 0.0510(13) 0.8602(7) 0.058(3) Uani 1 1 d . . . . .
H2C H 1.148990 0.018838 0.850234 0.070 Uiso 1 1 calc R U . . .
H2D H 1.026697 -0.039260 0.858072 0.070 Uiso 1 1 calc R U . . .
H2E H 1.077635 0.100093 0.917986 0.070 Uiso 1 1 calc R U . . .
C1 C 0.6475(9) 0.6351(14) 0.8235(7) 0.046(3) Uani 1 1 d . . . . .
H1D H 0.732891 0.608362 0.836936 0.055 Uiso 1 1 calc R U . . .
H1E H 0.638083 0.755721 0.833637 0.055 Uiso 1 1 calc R U . . .
C5 C 0.7132(10) 0.5448(14) 0.4956(9) 0.047(3) Uani 1 1 d . . . . .
H5 H 0.786061 0.504413 0.527034 0.056 Uiso 1 1 calc R U . . .
C8 C 0.5003(10) 0.6600(15) 0.4010(8) 0.050(3) Uani 1 1 d . . . . .
H8 H 0.427695 0.700797 0.369276 0.060 Uiso 1 1 calc R U . . .
C9 C 0.5323(10) 0.6954(15) 0.4961(9) 0.046(3) Uani 1 1 d . . . . .
H9 H 0.479925 0.758946 0.528985 0.056 Uiso 1 1 calc R U . . .
C13 C 0.8908(10) 0.1513(13) 0.5197(7) 0.044(3) Uani 1 1 d . . . . .
C6 C 0.6815(11) 0.5064(15) 0.3984(9) 0.053(3) Uani 1 1 d . . . . .
H6 H 0.732935 0.441548 0.365387 0.064 Uiso 1 1 calc R U . . .
C7 C 0.5750(11) 0.5641(15) 0.3519(8) 0.050(3) Uani 1 1 d . . . . .
H7 H 0.552998 0.538390 0.286885 0.060 Uiso 1 1 calc R U . . .
C16 C 0.8199(18) 0.0466(18) 0.3336(10) 0.078(5) Uani 1 1 d . . . . .
H16 H 0.796852 0.011762 0.270154 0.093 Uiso 1 1 calc R U . . .
C10 C 1.0282(13) 0.1699(16) 0.7859(9) 0.071(4) Uani 1 1 d . . . . .
H10A H 1.090848 0.251988 0.777239 0.086 Uiso 1 1 calc R U . . .
H10B H 0.960842 0.230584 0.807713 0.086 Uiso 1 1 calc R U . . .
C18 C 0.7892(10) 0.0559(14) 0.4985(9) 0.049(3) Uani 1 1 d . . . . .
H18 H 0.743501 0.026961 0.547792 0.059 Uiso 1 1 calc R U . . .
C17 C 0.7528(13) 0.0015(17) 0.4052(12) 0.069(4) Uani 1 1 d . . . . .
H17 H 0.683731 -0.064678 0.391464 0.083 Uiso 1 1 calc R U . . .
C3 C 0.6755(11) 0.6848(17) 0.6503(8) 0.058(3) Uani 1 1 d . . . . .
H3A H 0.664885 0.805770 0.657900 0.070 Uiso 1 1 calc R U . . .
H3B H 0.760792 0.659939 0.667175 0.070 Uiso 1 1 calc R U . . .
C15 C 0.9191(17) 0.1410(19) 0.3550(12) 0.082(5) Uani 1 1 d . . . . .
H15 H 0.963715 0.172728 0.305561 0.098 Uiso 1 1 calc R U . . .
C14 C 0.9566(11) 0.1921(16) 0.4470(12) 0.064(4) Uani 1 1 d . . . . .
H14 H 1.027277 0.254966 0.460160 0.077 Uiso 1 1 calc R U . . .
C12 C 0.9236(16) 0.2142(19) 0.6220(10) 0.089(5) Uani 1 1 d . . . . .
H12A H 0.974634 0.313405 0.620201 0.107 Uiso 1 1 calc R U . . .
H12B H 0.849996 0.249522 0.647165 0.107 Uiso 1 1 calc R U . . .

loop_
_atom_site_aniso_label
_atom_site_aniso_U_11
_atom_site_aniso_U_22
_atom_site_aniso_U_33
_atom_site_aniso_U_23
_atom_site_aniso_U_13
_atom_site_aniso_U_12
Cd1 0.0455(4) 0.0369(4) 0.0372(4) 0.0024(4) -0.0011(3) 0.0005(4)
Br4 0.0499(6) 0.0289(5) 0.0537(6) 0.0017(5) -0.0067(5) 0.0008(5)
Br1 0.0499(6) 0.0345(5) 0.0481(6) 0.0045(5) 0.0088(5) -0.0003(5)
Br3 0.0394(6) 0.0701(9) 0.0469(6) 0.0076(6) 0.0011(5) -0.0033(6)
Br2 0.1125(11) 0.0665(9) 0.0335(6) -0.0013(6) -0.0058(7) -0.0033(8)
N1 0.060(6) 0.054(6) 0.027(5) 0.005(4) -0.007(4) -0.001(5)
C2 0.046(6) 0.042(6) 0.034(5) -0.001(5) -0.002(4) -0.018(6)
C4 0.042(6) 0.038(6) 0.039(5) 0.003(5) 0.009(4) -0.002(5)
C11 0.051(6) 0.043(6) 0.040(6) -0.004(6) 0.000(5) -0.001(6)
N2 0.063(6) 0.066(7) 0.046(6) -0.005(5) 0.009(5) -0.006(5)
C1 0.046(6) 0.046(7) 0.045(6) -0.005(5) 0.005(5) -0.006(5)
C5 0.034(6) 0.044(7) 0.062(8) 0.007(5) 0.001(6) 0.007(5)
C8 0.048(6) 0.053(7) 0.046(7) 0.018(6) 0.001(5) 0.009(6)
C9 0.043(6) 0.045(6) 0.052(7) -0.003(6) 0.011(6) 0.007(5)
C13 0.052(6) 0.034(5) 0.040(6) 0.006(5) -0.016(5) 0.006(5)
C6 0.048(7) 0.053(7) 0.063(8) -0.012(6) 0.026(6) -0.007(6)
C7 0.071(8) 0.045(7) 0.033(6) -0.003(5) 0.002(6) -0.015(6)
C16 0.145(15) 0.048(8) 0.032(7) -0.005(6) -0.018(9) 0.020(9)
C10 0.094(10) 0.053(7) 0.056(8) -0.006(6) -0.034(7) 0.014(7)
C18 0.051(7) 0.042(7) 0.056(8) 0.011(5) 0.009(6) 0.003(5)
C17 0.059(9) 0.053(8) 0.085(11) -0.002(8) -0.031(8) -0.007(7)
C3 0.064(8) 0.074(9) 0.038(6) -0.003(6) 0.007(6) -0.025(7)
C15 0.126(14) 0.056(9) 0.072(10) 0.017(8) 0.050(10) 0.022(10)
C14 0.042(7) 0.045(7) 0.106(12) 0.021(8) 0.008(7) -0.002(6)
C12 0.131(14) 0.062(9) 0.062(9) -0.004(7) -0.043(9) 0.017(9)

loop_
_atom_type_symbol
_atom_type_description
_atom_type_scat_dispersion_real
_atom_type_scat_dispersion_imag
_atom_type_scat_source
C C 0.0033 0.0016 'International Tables Vol C Tables 4.2.6.8 and 6.1.1.4'
H H 0.0000 0.0000 'International Tables Vol C Tables 4.2.6.8 and 6.1.1.4'
Br Br -0.2901 2.4595 'International Tables Vol C Tables 4.2.6.8 and 6.1.1.4'
Cd Cd -0.8075 1.2024 'International Tables Vol C Tables 4.2.6.8 and 6.1.1.4'
N N 0.0061 0.0033 'International Tables Vol C Tables 4.2.6.8 and 6.1.1.4'

loop_
_geom_angle_atom_site_label_1
_geom_angle_atom_site_label_2
_geom_angle_atom_site_label_3
_geom_angle
_geom_angle_site_symmetry_1
_geom_angle_site_symmetry_3
_geom_angle_publ_flag
Br4 Cd1 Br1 104.81(5) . . ?
Br4 Cd1 Br3 113.96(5) . . ?
Br3 Cd1 Br1 106.48(4) . . ?
Br2 Cd1 Br4 110.75(5) . . ?
Br2 Cd1 Br1 107.25(5) . . ?
Br2 Cd1 Br3 112.93(5) . . ?
H1A N1 H1B 109.5 . . ?
H1A N1 H1C 109.5 . . ?
H1B N1 H1C 109.5 . . ?
C1 N1 H1A 109.5 . . ?
C1 N1 H1B 109.5 . . ?
C1 N1 H1C 109.5 . . ?
H2A C2 H2B 107.8 . . ?
C1 C2 H2A 109.0 . . ?
C1 C2 H2B 109.0 . . ?
C1 C2 C3 112.9(9) . . ?
C3 C2 H2A 109.0 . . ?
C3 C2 H2B 109.0 . . ?
C5 C4 C9 116.9(10) . . ?
C5 C4 C3 122.0(10) . . ?
C9 C4 C3 121.1(10) . . ?
H11A C11 H11B 108.0 . . ?
C10 C11 H11A 109.4 . . ?
C10 C11 H11B 109.4 . . ?
C12 C11 H11A 109.4 . . ?
C12 C11 H11B 109.4 . . ?
C12 C11 C10 111.2(10) . . ?
H2C N2 H2D 109.5 . . ?
H2C N2 H2E 109.5 . . ?
H2D N2 H2E 109.5 . . ?
C10 N2 H2C 109.5 . . ?
C10 N2 H2D 109.5 . . ?
C10 N2 H2E 109.5 . . ?
N1 C1 C2 112.5(9) . . ?
N1 C1 H1D 109.1 . . ?
N1 C1 H1E 109.1 . . ?
C2 C1 H1D 109.1 . . ?
C2 C1 H1E 109.1 . . ?
H1D C1 H1E 107.8 . . ?
C4 C5 H5 119.1 . . ?
C4 C5 C6 121.7(10) . . ?
C6 C5 H5 119.1 . . ?
C9 C8 H8 120.1 . . ?
C9 C8 C7 119.8(11) . . ?
C7 C8 H8 120.1 . . ?
C4 C9 H9 118.9 . . ?
C8 C9 C4 122.1(11) . . ?
C8 C9 H9 118.9 . . ?
C18 C13 C12 119.0(12) . . ?
C14 C13 C18 118.6(11) . . ?
C14 C13 C12 122.3(13) . . ?
C5 C6 H6 120.2 . . ?
C7 C6 C5 119.7(11) . . ?
C7 C6 H6 120.2 . . ?
C8 C7 H7 120.1 . . ?
C6 C7 C8 119.7(11) . . ?
C6 C7 H7 120.1 . . ?
C17 C16 H16 120.2 . . ?
C15 C16 H16 120.2 . . ?
C15 C16 C17 119.6(12) . . ?
C11 C10 H10A 108.7 . . ?
C11 C10 H10B 108.7 . . ?
N2 C10 C11 114.0(10) . . ?
N2 C10 H10A 108.7 . . ?
N2 C10 H10B 108.7 . . ?
H10A C10 H10B 107.6 . . ?
C13 C18 H18 119.4 . . ?
C13 C18 C17 121.1(12) . . ?
C17 C18 H18 119.4 . . ?
C16 C17 C18 118.8(12) . . ?
C16 C17 H17 120.6 . . ?
C18 C17 H17 120.6 . . ?
C2 C3 H3A 108.6 . . ?
C2 C3 H3B 108.6 . . ?
C4 C3 C2 114.8(9) . . ?
C4 C3 H3A 108.6 . . ?
C4 C3 H3B 108.6 . . ?
H3A C3 H3B 107.5 . . ?
C16 C15 H15 119.1 . . ?
C16 C15 C14 121.8(14) . . ?
C14 C15 H15 119.1 . . ?
C13 C14 C15 120.0(13) . . ?
C13 C14 H14 120.0 . . ?
C15 C14 H14 120.0 . . ?
C11 C12 C13 115.4(11) . . ?
C11 C12 H12A 108.4 . . ?
C11 C12 H12B 108.4 . . ?
C13 C12 H12A 108.4 . . ?
C13 C12 H12B 108.4 . . ?
H12A C12 H12B 107.5 . . ?

loop_
_geom_bond_atom_site_label_1
_geom_bond_atom_site_label_2
_geom_bond_distance
_geom_bond_site_symmetry_2
_geom_bond_publ_flag
Cd1 Br4 2.5788(13) . ?
Cd1 Br1 2.5998(13) . ?
Cd1 Br3 2.5961(13) . ?
Cd1 Br2 2.5599(14) . ?
N1 H1A 0.8900 . ?
N1 H1B 0.8900 . ?
N1 H1C 0.8900 . ?
N1 C1 1.466(13) . ?
C2 H2A 0.9700 . ?
C2 H2B 0.9700 . ?
C2 C1 1.491(13) . ?
C2 C3 1.507(14) . ?
C4 C5 1.358(15) . ?
C4 C9 1.388(14) . ?
C4 C3 1.498(15) . ?
C11 H11A 0.9700 . ?
C11 H11B 0.9700 . ?
C11 C10 1.492(15) . ?
C11 C12 1.483(16) . ?
N2 H2C 0.8900 . ?
N2 H2D 0.8900 . ?
N2 H2E 0.8900 . ?
N2 C10 1.446(15) . ?
C1 H1D 0.9700 . ?
C1 H1E 0.9700 . ?
C5 H5 0.9300 . ?
C5 C6 1.389(16) . ?
C8 H8 0.9300 . ?
C8 C9 1.358(16) . ?
C8 C7 1.367(16) . ?
C9 H9 0.9300 . ?
C13 C18 1.361(15) . ?
C13 C14 1.357(17) . ?
C13 C12 1.510(17) . ?
C6 H6 0.9300 . ?
C6 C7 1.360(16) . ?
C7 H7 0.9300 . ?
C16 H16 0.9300 . ?
C16 C17 1.36(2) . ?
C16 C15 1.34(2) . ?
C10 H10A 0.9700 . ?
C10 H10B 0.9700 . ?
C18 H18 0.9300 . ?
C18 C17 1.381(18) . ?
C17 H17 0.9300 . ?
C3 H3A 0.9700 . ?
C3 H3B 0.9700 . ?
C15 H15 0.9300 . ?
C15 C14 1.36(2) . ?
C14 H14 0.9300 . ?
C12 H12A 0.9700 . ?
C12 H12B 0.9700 . ?

loop_
_geom_torsion_atom_site_label_1
_geom_torsion_atom_site_label_2
_geom_torsion_atom_site_label_3
_geom_torsion_atom_site_label_4
_geom_torsion
_geom_torsion_site_symmetry_1
_geom_torsion_site_symmetry_2
_geom_torsion_site_symmetry_3
_geom_torsion_site_symmetry_4
_geom_torsion_publ_flag
C4 C5 C6 C7 -0.3(17) . . . . ?
C1 C2 C3 C4 176.7(10) . . . . ?
C5 C4 C9 C8 -1.2(16) . . . . ?
C5 C4 C3 C2 -108.0(13) . . . . ?
C5 C6 C7 C8 0.3(17) . . . . ?
C9 C4 C5 C6 0.7(16) . . . . ?
C9 C4 C3 C2 72.6(15) . . . . ?
C9 C8 C7 C6 -0.7(18) . . . . ?
C13 C18 C17 C16 -0.7(18) . . . . ?
C7 C8 C9 C4 1.2(18) . . . . ?
C16 C15 C14 C13 -2(2) . . . . ?
C10 C11 C12 C13 173.2(13) . . . . ?
C18 C13 C14 C15 1.4(17) . . . . ?
C18 C13 C12 C11 81.5(16) . . . . ?
C17 C16 C15 C14 1(2) . . . . ?
C3 C2 C1 N1 -178.2(10) . . . . ?
C3 C4 C5 C6 -178.7(11) . . . . ?
C3 C4 C9 C8 178.2(11) . . . . ?
C15 C16 C17 C18 0(2) . . . . ?
C14 C13 C18 C17 -0.2(16) . . . . ?
C14 C13 C12 C11 -101.2(16) . . . . ?
C12 C11 C10 N2 171.4(13) . . . . ?
C12 C13 C18 C17 177.3(11) . . . . ?
C12 C13 C14 C15 -175.9(12) . . . . ?

loop_
_twin_individual_id
_twin_individual_mass_fraction_refined
1 0.943(17)
2 0.057(17)
